data_4306248
loop_
_publ_author_name
'Victor I. Ovcharenko'
'Galina V. Romanenko'
'Ksenia Yu. Maryunina'
'Artem S. Bogomyakov'
'Elena V. Gorelik'

_publ_section_title
;
Thermally Induced Magnetic Anomalies in Solvates of the
Bis(hexafluoroacetylacetonate)copper(II) Complex with Pyrazolyl-Substituted
Nitronyl Nitroxide
;
_journal_name_full 'Inorganic Chemistry'
_journal_page_first 9537
_journal_page_last 9552
_journal_paper_doi 10.1021/ic8011074
_journal_volume 47
_journal_year 2008
_chemical_formula_sum 'C26.5 H31 Cu F12 N4 O6'
_chemical_formula_weight 793.09
_chemical_name_systematic
; 
 catena-(bis(m2-4,4,5,5-Tetramethyl-2-
 (1-butylpyrazole-4-yl)-4,5-dihydro-1H-
 imidazol-3-oxide-1-oxyl)-tetrakis(1,
 1,1,5,5,5-hexafluoropentan-2,4-
 dionato)-di-copper(ii)) pentane solvate
;
_space_group_IT_number 2
_symmetry_cell_setting triclinic
_symmetry_space_group_name_Hall '-P 1'
_symmetry_space_group_name_H-M 'P -1'
_atom_sites_solution_hydrogens geom
_atom_sites_solution_primary direct
_atom_sites_solution_secondary difmap
_audit_creation_method SHELXL-97
_cell_angle_alpha 97.653(6)
_cell_angle_beta 109.454(5)
_cell_angle_gamma 99.908(6)
_cell_formula_units_Z 2
_cell_length_a 10.437(4)
_cell_length_b 12.999(5)
_cell_length_c 13.628(6)
_cell_measurement_reflns_used 6707
_cell_measurement_temperature 150(2)
_cell_measurement_theta_max 26.45
_cell_measurement_theta_min 2.36
_cell_volume 1680.9(12)
_computing_cell_refinement 'Bruker SMART'
_computing_data_collection 'Bruker SMART'
_computing_data_reduction 'Bruker SAINT'
_computing_molecular_graphics 'Bruker SHELXTL'
_computing_publication_material 'Bruker SHELXTL'
_computing_structure_refinement 'SHELXL-97 (Sheldrick, 1997)'
_computing_structure_solution 'SHELXS-97 (Sheldrick, 1990)'
_diffrn_ambient_temperature 150(2)
_diffrn_measured_fraction_theta_full 0.976
_diffrn_measured_fraction_theta_max 0.976
_diffrn_measurement_device_type 'CCD area detector'
_diffrn_measurement_method 'phi and omega scans'
_diffrn_radiation_monochromator graphite
_diffrn_radiation_source 'fine-focus sealed tube'
_diffrn_radiation_type MoK\a
_diffrn_radiation_wavelength 0.71073
_diffrn_reflns_av_R_equivalents 0.1962
_diffrn_reflns_av_sigmaI/netI 0.1544
_diffrn_reflns_limit_h_max 13
_diffrn_reflns_limit_h_min -13
_diffrn_reflns_limit_k_max 16
_diffrn_reflns_limit_k_min -16
_diffrn_reflns_limit_l_max 17
_diffrn_reflns_limit_l_min -16
_diffrn_reflns_number 15905
_diffrn_reflns_theta_full 26.55
_diffrn_reflns_theta_max 26.55
_diffrn_reflns_theta_min 2.05
_exptl_absorpt_coefficient_mu 0.761
_exptl_absorpt_correction_type none
_exptl_crystal_colour violet
_exptl_crystal_density_diffrn 1.567
_exptl_crystal_density_method 'not measured'
_exptl_crystal_description stick
_exptl_crystal_F_000 806
_refine_diff_density_max 0.815
_refine_diff_density_min -0.643
_refine_diff_density_rms 0.105
_refine_ls_extinction_method none
_refine_ls_goodness_of_fit_ref 0.984
_refine_ls_hydrogen_treatment constr
_refine_ls_matrix_type full
_refine_ls_number_parameters 469
_refine_ls_number_reflns 6826
_refine_ls_number_restraints 4
_refine_ls_restrained_S_all 0.990
_refine_ls_R_factor_all 0.0733
_refine_ls_R_factor_gt 0.0588
_refine_ls_shift/su_max 1.100
_refine_ls_shift/su_mean 0.057
_refine_ls_structure_factor_coef Fsqd
_refine_ls_weighting_details 'calc w=1/[\s^2^(Fo^2^)+(0.0812P)^2^+0.0000P] where P=(Fo^2^+2Fc^2^)/3'
_refine_ls_weighting_scheme calc
_refine_ls_wR_factor_gt 0.1571
_refine_ls_wR_factor_ref 0.1674
_reflns_number_gt 5385
_reflns_number_total 6826
_reflns_threshold_expression >2sigma(I)
_cod_data_source_file ic8011074_si_001_48.cif
_cod_data_source_block alphaPent150
_cod_depositor_comments
;
The following automatic conversions were performed:
'_symmetry_cell_setting' value 'Triclinic' changed to 'triclinic'
according to '/home/saulius/struct/CIF-dictionaries/cif_core.dic'
dictionary named 'cif_core.dic' version 2.4.1 from 2010-06-29.

Automatic conversion script
Id: cif_fix_enum 1527 2010-12-29 10:47:43Z saulius 
;
_cod_original_formula_sum 'C26.50 H31 Cu F12 N4 O6'
_cod_database_code 4306248

loop_
_symmetry_equiv_pos_as_xyz
'x, y, z'
'-x, -y, -z'

loop_
_atom_site_label
_atom_site_type_symbol
_atom_site_fract_x
_atom_site_fract_y
_atom_site_fract_z
_atom_site_U_iso_or_equiv
_atom_site_adp_type
_atom_site_occupancy
_atom_site_symmetry_multiplicity
_atom_site_calc_flag
_atom_site_refinement_flags
_atom_site_disorder_assembly
_atom_site_disorder_group
Cu1 Cu 0.5000 0.5000 0.0000 0.02281(16) Uani 1 2 d S . .
O1 O 0.3623(2) 0.59629(18) 0.05807(18) 0.0305(5) Uani 1 1 d . . .
C1 C 0.2247(4) 0.6238(3) 0.1600(4) 0.0506(10) Uani 1 1 d . . .
F1 F 0.3252(4) 0.6572(4) 0.2511(3) 0.1289(19) Uani 1 1 d . . .
F2 F 0.2052(4) 0.7123(3) 0.1248(4) 0.1029(13) Uani 1 1 d . . .
F3 F 0.1072(4) 0.5839(2) 0.1692(4) 0.1076(14) Uani 1 1 d . . .
C2 C 0.2695(3) 0.5504(3) 0.0853(3) 0.0316(7) Uani 1 1 d . . .
C3 C 0.2034(3) 0.4405(3) 0.0582(3) 0.0351(7) Uani 1 1 d . . .
H3A H 0.1297 0.4171 0.0821 0.042 Uiso 1 1 calc R . .
C4 C 0.2419(3) 0.3660(3) -0.0017(3) 0.0309(7) Uani 1 1 d . . .
C5 C 0.1596(3) 0.2491(3) -0.0306(3) 0.0394(8) Uani 1 1 d . . .
F4 F 0.2429(3) 0.1867(2) 0.0071(3) 0.0984(13) Uani 1 1 d . . .
F5 F 0.0981(3) 0.2160(2) -0.1345(2) 0.0841(10) Uani 1 1 d . . .
F6 F 0.0592(2) 0.23248(19) 0.0096(2) 0.0568(6) Uani 1 1 d . . .
O2 O 0.3386(2) 0.37856(18) -0.03889(17) 0.0310(5) Uani 1 1 d . . .
Cu2 Cu 1.0000 1.0000 0.5000 0.02499(16) Uani 1 2 d S . .
O3 O 1.0027(2) 1.05520(17) 0.37243(17) 0.0276(5) Uani 1 1 d . . .
C6 C 1.0410(4) 1.0700(3) 0.2139(3) 0.0404(8) Uani 1 1 d . . .
F7 F 1.1086(3) 1.1722(2) 0.2350(2) 0.0692(8) Uani 1 1 d . . .
F8 F 0.9060(3) 1.0677(3) 0.1680(2) 0.0692(8) Uani 1 1 d . . .
F9 F 1.0774(3) 1.0155(2) 0.1415(2) 0.0674(8) Uani 1 1 d . . .
C7 C 1.0721(3) 1.0274(3) 0.3174(3) 0.0309(7) Uani 1 1 d . . .
C8 C 1.1727(3) 0.9665(3) 0.3405(3) 0.0352(7) Uani 1 1 d . . .
H8A H 1.2175 0.9515 0.2917 0.042 Uiso 1 1 calc R . .
C9 C 1.2083(3) 0.9272(2) 0.4348(3) 0.0276(7) Uani 1 1 d . . .
C10 C 1.3224(3) 0.8628(3) 0.4564(3) 0.0336(7) Uani 1 1 d . . .
F10 F 1.4171(2) 0.8997(2) 0.55450(19) 0.0581(7) Uani 1 1 d . . .
F11 F 1.2671(2) 0.76053(16) 0.44943(19) 0.0474(6) Uani 1 1 d . . .
F12 F 1.3901(2) 0.8658(2) 0.3889(2) 0.0523(6) Uani 1 1 d . . .
O4 O 1.1578(2) 0.93531(16) 0.50656(17) 0.0259(5) Uani 1 1 d . . .
O01 O 0.55186(19) 0.48184(17) 0.15197(17) 0.0269(5) Uani 1 1 d . . .
N1 N 0.6739(2) 0.46574(19) 0.2074(2) 0.0252(5) Uani 1 1 d . . .
C01 C 0.6902(3) 0.3566(2) 0.2261(2) 0.0278(7) Uani 1 1 d . . .
C02 C 0.6223(3) 0.2726(3) 0.1219(3) 0.0354(8) Uani 1 1 d . . .
H02A H 0.5206 0.2634 0.0967 0.053 Uiso 1 1 calc R . .
H02B H 0.6459 0.2045 0.1345 0.053 Uiso 1 1 calc R . .
H02C H 0.6569 0.2962 0.0682 0.053 Uiso 1 1 calc R . .
C03 C 0.6188(4) 0.3320(3) 0.3042(3) 0.0392(8) Uani 1 1 d . . .
H03A H 0.5174 0.3199 0.2685 0.059 Uiso 1 1 calc R . .
H03B H 0.6515 0.3925 0.3646 0.059 Uiso 1 1 calc R . .
H03C H 0.6417 0.2680 0.3296 0.059 Uiso 1 1 calc R . .
C04 C 0.8530(3) 0.3776(2) 0.2738(3) 0.0288(7) Uani 1 1 d . . .
C05 C 0.9112(4) 0.3175(3) 0.3612(3) 0.0404(8) Uani 1 1 d . . .
H05A H 1.0135 0.3354 0.3862 0.061 Uiso 1 1 calc R . .
H05B H 0.8762 0.2405 0.3329 0.061 Uiso 1 1 calc R . .
H05C H 0.8814 0.3379 0.4205 0.061 Uiso 1 1 calc R . .
C06 C 0.9213(3) 0.3664(3) 0.1907(3) 0.0353(7) Uani 1 1 d . . .
H06A H 1.0229 0.3807 0.2265 0.053 Uiso 1 1 calc R . .
H06B H 0.8980 0.4174 0.1445 0.053 Uiso 1 1 calc R . .
H06C H 0.8867 0.2937 0.1477 0.053 Uiso 1 1 calc R . .
N2 N 0.8882(3) 0.4960(2) 0.3217(2) 0.0297(6) Uani 1 1 d . . .
O02 O 1.0092(2) 0.54568(19) 0.3881(2) 0.0395(6) Uani 1 1 d . . .
C07 C 0.7822(3) 0.5435(2) 0.2742(2) 0.0251(6) Uani 1 1 d . . .
C08 C 0.7863(3) 0.6547(2) 0.2987(2) 0.0268(6) Uani 1 1 d . . .
C09 C 0.8951(3) 0.7377(2) 0.3739(2) 0.0272(7) Uani 1 1 d . . .
H09A H 0.9827 0.7276 0.4172 0.033 Uiso 1 1 calc R . .
N3 N 0.8598(2) 0.8306(2) 0.3764(2) 0.0283(6) Uani 1 1 d . . .
N4 N 0.7265(2) 0.8092(2) 0.3019(2) 0.0258(5) Uani 1 1 d . . .
C041 C 0.6529(3) 0.8970(2) 0.2860(3) 0.0301(7) Uani 1 1 d . . .
H04A H 0.7225 0.9645 0.2993 0.036 Uiso 1 1 calc R . .
H04B H 0.6078 0.9049 0.3392 0.036 Uiso 1 1 calc R . .
C042 C 0.5435(3) 0.8803(3) 0.1766(3) 0.0338(7) Uani 1 1 d . . .
H04C H 0.4756 0.8114 0.1610 0.041 Uiso 1 1 calc R . .
H04D H 0.5884 0.8777 0.1230 0.041 Uiso 1 1 calc R . .
C043 C 0.4671(3) 0.9716(3) 0.1697(3) 0.0370(8) Uani 1 1 d . . .
H04E H 0.4287 0.9768 0.2270 0.044 Uiso 1 1 calc R . .
H04F H 0.5352 1.0395 0.1819 0.044 Uiso 1 1 calc R . .
C044 C 0.3485(4) 0.9573(3) 0.0632(3) 0.0514(10) Uani 1 1 d . . .
H04G H 0.3043 1.0179 0.0638 0.077 Uiso 1 1 calc R . .
H04H H 0.2791 0.8911 0.0513 0.077 Uiso 1 1 calc R . .
H04I H 0.3858 0.9536 0.0060 0.077 Uiso 1 1 calc R . .
C010 C 0.6792(3) 0.7055(2) 0.2550(2) 0.0259(6) Uani 1 1 d . . .
H01A H 0.5899 0.6728 0.2021 0.031 Uiso 1 1 calc R . .
C1S C 0.356(2) 0.2930(13) 0.4814(15) 0.076(5) Uani 0.50 1 d PD . 1
H1SA H 0.2640 0.2488 0.4417 0.113 Uiso 0.50 1 d PR . 1
H1SB H 0.4240 0.2603 0.4654 0.113 Uiso 0.50 1 d PR . 1
H1SC H 0.3729 0.3012 0.5561 0.113 Uiso 0.50 1 d PR . 1
C2S C 0.3610(12) 0.4024(9) 0.4489(13) 0.073(4) Uani 0.50 1 d PD . 1
H2SA H 0.2664 0.4121 0.4244 0.088 Uiso 0.50 1 d PR . 1
H2SB H 0.3839 0.3824 0.3877 0.088 Uiso 0.50 1 d PR . 1
C3S C 0.5000 0.5000 0.5000 0.133(7) Uani 1 2 d SD . 1
H3SA H 0.5804 0.4784 0.5472 0.159 Uiso 0.50 1 d PR . 1
H3SB H 0.4575 0.5336 0.5437 0.159 Uiso 0.50 1 d PR . 1
C4S C 0.5125(16) 0.5853(14) 0.4514(14) 0.129(8) Uani 0.50 1 d PD . 1
H4SA H 0.4315 0.5976 0.3954 0.155 Uiso 0.50 1 d PR . 1
H4SB H 0.5695 0.5566 0.4181 0.155 Uiso 0.50 1 d PR . 1
C5S C 0.653(2) 0.661(2) 0.5261(19) 0.166(14) Uani 0.50 1 d PD . 1
H5SA H 0.6560 0.7174 0.4876 0.249 Uiso 0.50 1 d PR . 1
H5SB H 0.6528 0.6883 0.5948 0.249 Uiso 0.50 1 d PR . 1
H5SC H 0.7344 0.6322 0.5344 0.249 Uiso 0.50 1 d PR . 1

loop_
_atom_site_aniso_label
_atom_site_aniso_U_11
_atom_site_aniso_U_22
_atom_site_aniso_U_33
_atom_site_aniso_U_23
_atom_site_aniso_U_13
_atom_site_aniso_U_12
Cu1 0.0223(3) 0.0191(3) 0.0181(3) -0.00287(19) 0.00103(19) -0.00053(18)
O1 0.0291(11) 0.0298(12) 0.0253(12) 0.0035(9) 0.0033(9) 0.0030(9)
C1 0.050(2) 0.036(2) 0.063(3) -0.0034(19) 0.025(2) 0.0061(17)
F1 0.132(3) 0.161(4) 0.065(2) -0.052(3) 0.012(2) 0.068(3)
F2 0.128(3) 0.0526(18) 0.182(4) 0.039(2) 0.105(3) 0.0502(18)
F3 0.132(3) 0.0502(18) 0.178(4) -0.012(2) 0.128(3) -0.0006(17)
C2 0.0309(15) 0.0287(17) 0.0302(18) 0.0033(14) 0.0057(13) 0.0070(13)
C3 0.0343(16) 0.0321(18) 0.0367(19) 0.0039(15) 0.0139(14) 0.0021(13)
C4 0.0271(14) 0.0305(17) 0.0250(17) 0.0017(13) 0.0024(12) -0.0019(12)
C5 0.0352(17) 0.0331(19) 0.043(2) 0.0001(16) 0.0136(15) -0.0010(14)
F4 0.0531(15) 0.0365(15) 0.198(4) 0.0380(19) 0.0324(19) 0.0079(12)
F5 0.114(2) 0.0587(18) 0.0482(16) -0.0224(13) 0.0342(15) -0.0465(16)
F6 0.0586(13) 0.0401(13) 0.0702(17) -0.0008(12) 0.0375(12) -0.0117(10)
O2 0.0307(11) 0.0300(12) 0.0223(12) -0.0057(9) 0.0056(9) -0.0017(9)
Cu2 0.0269(3) 0.0235(3) 0.0212(3) 0.0000(2) 0.0056(2) 0.0070(2)
O3 0.0324(11) 0.0223(11) 0.0255(12) 0.0017(9) 0.0082(9) 0.0068(8)
C6 0.056(2) 0.039(2) 0.0317(19) 0.0086(15) 0.0191(16) 0.0179(16)
F7 0.0991(19) 0.0471(15) 0.0596(18) 0.0225(13) 0.0266(14) 0.0079(14)
F8 0.0603(15) 0.109(2) 0.0400(14) 0.0287(14) 0.0082(11) 0.0333(15)
F9 0.114(2) 0.0717(18) 0.0435(15) 0.0213(13) 0.0455(14) 0.0491(16)
C7 0.0350(16) 0.0254(16) 0.0273(17) -0.0011(13) 0.0093(13) 0.0035(12)
C8 0.0383(17) 0.0359(19) 0.0342(19) 0.0030(15) 0.0173(14) 0.0109(14)
C9 0.0275(14) 0.0200(15) 0.0272(17) -0.0045(12) 0.0045(12) 0.0028(11)
C10 0.0332(16) 0.0300(18) 0.0356(19) 0.0006(14) 0.0119(14) 0.0084(13)
F10 0.0409(11) 0.0655(16) 0.0479(15) -0.0131(12) -0.0068(10) 0.0264(11)
F11 0.0512(12) 0.0291(11) 0.0661(16) 0.0098(10) 0.0240(11) 0.0146(9)
F12 0.0561(13) 0.0594(15) 0.0643(16) 0.0223(12) 0.0386(12) 0.0308(11)
O4 0.0261(10) 0.0236(11) 0.0218(11) -0.0019(9) 0.0033(8) 0.0051(8)
O01 0.0235(10) 0.0259(11) 0.0230(11) -0.0015(9) 0.0022(8) 0.0023(8)
N1 0.0305(12) 0.0178(13) 0.0205(13) -0.0022(10) 0.0046(10) 0.0020(10)
C01 0.0371(16) 0.0161(15) 0.0241(16) -0.0005(12) 0.0063(12) 0.0039(12)
C02 0.0445(18) 0.0203(16) 0.0304(18) -0.0020(13) 0.0055(14) 0.0012(13)
C03 0.0499(19) 0.0307(18) 0.039(2) 0.0070(15) 0.0190(16) 0.0079(15)
C04 0.0369(16) 0.0207(15) 0.0231(16) 0.0003(12) 0.0051(13) 0.0068(12)
C05 0.055(2) 0.0302(18) 0.0316(19) 0.0057(15) 0.0075(16) 0.0172(15)
C06 0.0394(17) 0.0342(18) 0.0320(19) 0.0028(14) 0.0125(14) 0.0125(14)
N2 0.0323(13) 0.0227(14) 0.0236(14) -0.0025(11) -0.0002(11) 0.0058(10)
O02 0.0337(12) 0.0329(13) 0.0321(14) -0.0054(10) -0.0082(10) 0.0068(10)
C07 0.0268(14) 0.0199(15) 0.0211(15) 0.0003(12) 0.0020(11) 0.0024(11)
C08 0.0274(14) 0.0225(15) 0.0204(15) -0.0036(12) 0.0016(12) 0.0009(11)
C09 0.0268(14) 0.0186(15) 0.0236(16) -0.0023(12) -0.0020(12) 0.0005(11)
N3 0.0277(12) 0.0230(13) 0.0215(14) -0.0026(10) -0.0024(10) 0.0021(10)
N4 0.0268(12) 0.0205(13) 0.0219(13) -0.0032(10) 0.0023(10) 0.0031(9)
C041 0.0321(15) 0.0216(15) 0.0296(17) -0.0034(13) 0.0046(13) 0.0086(12)
C042 0.0370(16) 0.0252(17) 0.0306(18) -0.0008(13) 0.0022(14) 0.0104(13)
C043 0.0421(18) 0.0294(18) 0.0339(19) 0.0007(14) 0.0071(14) 0.0121(14)
C044 0.051(2) 0.045(2) 0.049(2) 0.0048(19) 0.0030(18) 0.0225(18)
C010 0.0272(14) 0.0211(15) 0.0204(15) -0.0032(12) 0.0016(11) 0.0023(11)
C1S 0.109(12) 0.093(11) 0.050(8) 0.021(7) 0.045(8) 0.049(10)
C2S 0.071(8) 0.075(9) 0.081(10) 0.004(7) 0.030(7) 0.042(7)
C3S 0.047(4) 0.252(17) 0.063(6) -0.077(9) 0.005(4) 0.052(7)
C4S 0.091(10) 0.18(2) 0.128(16) 0.074(15) 0.041(10) 0.043(12)
C5S 0.102(15) 0.21(3) 0.108(18) -0.03(2) 0.009(12) -0.070(19)

loop_
_atom_type_symbol
_atom_type_description
_atom_type_scat_dispersion_real
_atom_type_scat_dispersion_imag
_atom_type_scat_source
C C 0.0033 0.0016 'International Tables Vol C Tables 4.2.6.8 and 6.1.1.4'
H H 0.0000 0.0000 'International Tables Vol C Tables 4.2.6.8 and 6.1.1.4'
N N 0.0061 0.0033 'International Tables Vol C Tables 4.2.6.8 and 6.1.1.4'
O O 0.0106 0.0060 'International Tables Vol C Tables 4.2.6.8 and 6.1.1.4'
F F 0.0171 0.0103 'International Tables Vol C Tables 4.2.6.8 and 6.1.1.4'
Cu Cu 0.3201 1.2651 'International Tables Vol C Tables 4.2.6.8 and 6.1.1.4'

loop_
_geom_angle_atom_site_label_1
_geom_angle_atom_site_label_2
_geom_angle_atom_site_label_3
_geom_angle
_geom_angle_site_symmetry_1
_geom_angle_site_symmetry_3
_geom_angle_publ_flag
O2 Cu1 O2 180.0 2_665 . ?
O2 Cu1 O01 88.30(9) 2_665 2_665 ?
O2 Cu1 O01 91.70(9) . 2_665 ?
O2 Cu1 O01 91.70(9) 2_665 . ?
O2 Cu1 O01 88.30(9) . . ?
O01 Cu1 O01 180.0 2_665 . ?
O2 Cu1 O1 95.58(9) 2_665 . ?
O2 Cu1 O1 84.42(9) . . ?
O01 Cu1 O1 101.34(8) 2_665 . ?
O01 Cu1 O1 78.66(8) . . ?
O2 Cu1 O1 84.42(9) 2_665 2_665 ?
O2 Cu1 O1 95.58(9) . 2_665 ?
O01 Cu1 O1 78.66(8) 2_665 2_665 ?
O01 Cu1 O1 101.34(8) . 2_665 ?
O1 Cu1 O1 180.0 . 2_665 ?
C2 O1 Cu1 120.0(2) . . ?
F1 C1 F3 112.0(5) . . ?
F1 C1 F2 104.0(4) . . ?
F3 C1 F2 104.2(4) . . ?
F1 C1 C2 109.7(3) . . ?
F3 C1 C2 115.3(3) . . ?
F2 C1 C2 111.0(4) . . ?
O1 C2 C3 128.2(3) . . ?
O1 C2 C1 114.5(3) . . ?
C3 C2 C1 117.3(3) . . ?
C4 C3 C2 122.5(3) . . ?
O2 C4 C3 129.4(3) . . ?
O2 C4 C5 112.1(3) . . ?
C3 C4 C5 118.5(3) . . ?
F4 C5 F5 109.1(4) . . ?
F4 C5 F6 105.6(4) . . ?
F5 C5 F6 106.5(3) . . ?
F4 C5 C4 110.6(3) . . ?
F5 C5 C4 111.2(3) . . ?
F6 C5 C4 113.7(3) . . ?
C4 O2 Cu1 129.0(2) . . ?
O4 Cu2 O4 179.997(1) 2_776 . ?
O4 Cu2 O3 87.60(9) 2_776 . ?
O4 Cu2 O3 92.41(9) . . ?
O4 Cu2 O3 92.40(9) 2_776 2_776 ?
O4 Cu2 O3 87.59(9) . 2_776 ?
O3 Cu2 O3 179.998(1) . 2_776 ?
O4 Cu2 N3 83.94(9) 2_776 2_776 ?
O4 Cu2 N3 96.06(9) . 2_776 ?
O3 Cu2 N3 93.76(9) . 2_776 ?
O3 Cu2 N3 86.24(9) 2_776 2_776 ?
O4 Cu2 N3 96.06(9) 2_776 . ?
O4 Cu2 N3 83.94(9) . . ?
O3 Cu2 N3 86.24(9) . . ?
O3 Cu2 N3 93.76(9) 2_776 . ?
N3 Cu2 N3 179.998(2) 2_776 . ?
C7 O3 Cu2 123.9(2) . . ?
F8 C6 F9 106.9(3) . . ?
F8 C6 F7 106.2(3) . . ?
F9 C6 F7 108.3(3) . . ?
F8 C6 C7 112.0(3) . . ?
F9 C6 C7 113.3(3) . . ?
F7 C6 C7 109.9(3) . . ?
O3 C7 C8 128.3(3) . . ?
O3 C7 C6 113.7(3) . . ?
C8 C7 C6 118.1(3) . . ?
C7 C8 C9 120.9(3) . . ?
O4 C9 C8 128.8(3) . . ?
O4 C9 C10 113.0(3) . . ?
C8 C9 C10 118.2(3) . . ?
F10 C10 F11 107.3(3) . . ?
F10 C10 F12 107.6(3) . . ?
F11 C10 F12 107.1(3) . . ?
F10 C10 C9 110.4(3) . . ?
F11 C10 C9 110.6(3) . . ?
F12 C10 C9 113.6(3) . . ?
C9 O4 Cu2 124.4(2) . . ?
N1 O01 Cu1 122.90(18) . . ?
O01 N1 C07 124.0(2) . . ?
O01 N1 C01 121.1(2) . . ?
C07 N1 C01 112.5(2) . . ?
N1 C01 C03 106.2(3) . . ?
N1 C01 C02 111.2(2) . . ?
C03 C01 C02 110.4(3) . . ?
N1 C01 C04 100.0(2) . . ?
C03 C01 C04 114.4(3) . . ?
C02 C01 C04 113.9(3) . . ?
N2 C04 C05 109.3(3) . . ?
N2 C04 C06 106.3(3) . . ?
C05 C04 C06 111.0(3) . . ?
N2 C04 C01 99.6(2) . . ?
C05 C04 C01 115.1(3) . . ?
C06 C04 C01 114.3(3) . . ?
O02 N2 C07 125.0(3) . . ?
O02 N2 C04 122.7(2) . . ?
C07 N2 C04 111.8(2) . . ?
N1 C07 N2 107.4(3) . . ?
N1 C07 C08 127.4(3) . . ?
N2 C07 C08 125.1(3) . . ?
C010 C08 C09 104.3(3) . . ?
C010 C08 C07 126.8(3) . . ?
C09 C08 C07 128.8(3) . . ?
N3 C09 C08 111.7(3) . . ?
C09 N3 N4 105.0(2) . . ?
C09 N3 Cu2 126.12(18) . . ?
N4 N3 Cu2 128.71(18) . . ?
C010 N4 N3 112.1(2) . . ?
C010 N4 C041 128.7(2) . . ?
N3 N4 C041 119.2(2) . . ?
N4 C041 C042 113.9(2) . . ?
C041 C042 C043 110.2(3) . . ?
C044 C043 C042 113.5(3) . . ?
N4 C010 C08 106.9(2) . . ?
C5S C1S C4S 57(3) 2_666 2_666 ?
C5S C1S C2S 15(3) 2_666 . ?
C4S C1S C2S 53.0(9) 2_666 . ?
C5S C2S C1S 10(2) 2_666 . ?
C5S C2S C3S 125.9(17) 2_666 . ?
C1S C2S C3S 122.5(13) . . ?
C5S C2S C4S 74.3(15) 2_666 2_666 ?
C1S C2S C4S 72.4(13) . 2_666 ?
C3S C2S C4S 51.7(7) . 2_666 ?
C4S C3S C4S 179.997(4) . 2_666 ?
C4S C3S C2S 59.8(8) . 2_666 ?
C4S C3S C2S 120.2(8) 2_666 2_666 ?
C4S C3S C2S 120.2(8) . . ?
C4S C3S C2S 59.8(8) 2_666 . ?
C2S C3S C2S 180.000(1) 2_666 . ?
C1S C4S C3S 121.5(12) 2_666 . ?
C1S C4S C5S 20.2(14) 2_666 . ?
C3S C4S C5S 104.1(14) . . ?
C1S C4S C2S 54.5(9) 2_666 2_666 ?
C3S C4S C2S 68.5(8) . 2_666 ?
C5S C4S C2S 35.7(12) . 2_666 ?
C1S C5S C2S 155(5) 2_666 2_666 ?
C1S C5S C4S 103(4) 2_666 . ?
C2S C5S C4S 70.0(15) 2_666 . ?

loop_
_geom_bond_atom_site_label_1
_geom_bond_atom_site_label_2
_geom_bond_distance
_geom_bond_site_symmetry_2
_geom_bond_publ_flag
Cu1 O2 1.969(2) 2_665 ?
Cu1 O2 1.969(2) . ?
Cu1 O01 2.016(2) 2_665 ?
Cu1 O01 2.016(2) . ?
Cu1 O1 2.317(2) . ?
Cu1 O1 2.318(2) 2_665 ?
O1 C2 1.237(4) . ?
C1 F1 1.290(5) . ?
C1 F3 1.300(5) . ?
C1 F2 1.325(5) . ?
C1 C2 1.542(5) . ?
C2 C3 1.416(5) . ?
C3 C4 1.381(5) . ?
C4 O2 1.268(4) . ?
C4 C5 1.539(5) . ?
C5 F4 1.317(4) . ?
C5 F5 1.318(5) . ?
C5 F6 1.334(4) . ?
Cu2 O4 1.956(2) 2_776 ?
Cu2 O4 1.956(2) . ?
Cu2 O3 1.974(2) . ?
Cu2 O3 1.974(2) 2_776 ?
Cu2 N3 2.468(3) 2_776 ?
Cu2 N3 2.468(3) . ?
O3 C7 1.264(4) . ?
C6 F8 1.330(4) . ?
C6 F9 1.333(4) . ?
C6 F7 1.337(5) . ?
C6 C7 1.538(5) . ?
C7 C8 1.400(5) . ?
C8 C9 1.404(5) . ?
C9 O4 1.257(4) . ?
C9 C10 1.543(4) . ?
C10 F10 1.334(4) . ?
C10 F11 1.333(4) . ?
C10 F12 1.334(4) . ?
O01 N1 1.315(3) . ?
N1 C07 1.343(4) . ?
N1 C01 1.502(4) . ?
C01 C03 1.526(5) . ?
C01 C02 1.536(4) . ?
C01 C04 1.562(4) . ?
C04 N2 1.518(4) . ?
C04 C05 1.526(4) . ?
C04 C06 1.530(5) . ?
N2 O02 1.278(3) . ?
N2 C07 1.375(4) . ?
C07 C08 1.430(4) . ?
C08 C010 1.398(4) . ?
C08 C09 1.418(4) . ?
C09 N3 1.321(4) . ?
N3 N4 1.377(3) . ?
N4 C010 1.343(4) . ?
N4 C041 1.482(4) . ?
C041 C042 1.506(4) . ?
C042 C043 1.535(4) . ?
C043 C044 1.525(5) . ?
C1S C5S 0.64(4) 2_666 ?
C1S C4S 1.81(3) 2_666 ?
C1S C2S 1.543(16) . ?
C2S C5S 0.94(3) 2_666 ?
C2S C3S 1.630(12) . ?
C2S C4S 1.51(2) 2_666 ?
C3S C4S 1.374(14) . ?
C3S C4S 1.374(14) 2_666 ?
C3S C2S 1.630(12) 2_666 ?
C4S C1S 1.81(3) 2_666 ?
C4S C5S 1.551(17) . ?
C4S C2S 1.51(2) 2_666 ?
C5S C1S 0.64(4) 2_666 ?
C5S C2S 0.94(3) 2_666 ?
